data_4033216
loop_
_publ_author_name
'Yang, Ren-Yin'
'Sun, Jing'
'Tao, Yao'
'Sun, Qiu'
'Yan, Chao-Guo'

_publ_section_title
;
 TfOH-Catalyzed One-Pot Domino Reaction for Diastereoselective Synthesis
 of Polysubstituted Tetrahydrospiro[carbazole-1,3'-indoline]s.
;
_journal_issue 24
_journal_name_full 'The Journal of organic chemistry'
_journal_page_first 13277
_journal_page_last 13287
_journal_paper_doi 10.1021/acs.joc.7b02397
_journal_volume 82
_journal_year 2017
_chemical_formula_sum 'C39 H35 Cl N2 O2'
_chemical_formula_weight 599.14
_space_group_crystal_system monoclinic
_space_group_IT_number 14
_space_group_name_Hall '-P 2ybc'
_space_group_name_H-M_alt 'P 1 21/c 1'
_symmetry_space_group_name_Hall '-P 2ybc'
_symmetry_space_group_name_H-M 'P 1 21/c 1'
_atom_sites_solution_hydrogens geom
_audit_creation_method SHELXL-2014/7
_cell_angle_alpha 90
_cell_angle_beta 100.969(5)
_cell_angle_gamma 90
_cell_formula_units_Z 4
_cell_length_a 12.5051(19)
_cell_length_b 9.5333(15)
_cell_length_c 26.477(4)
_cell_measurement_reflns_used 3551
_cell_measurement_temperature 296(2)
_cell_measurement_theta_max 18.56
_cell_measurement_theta_min 2.65
_cell_volume 3098.8(8)
_computing_cell_refinement 'Bruker SMART'
_computing_data_collection 'Bruker SMART'
_computing_data_reduction 'Bruker SAINT'
_computing_molecular_graphics 'Bruker SHELXTL'
_computing_publication_material 'Bruker SHELXTL'
_computing_structure_refinement 'SHELXL-2014/7 (Sheldrick, 2014)'
_computing_structure_solution 'Bruker SHELXTL'
_diffrn_ambient_temperature 296(2)
_diffrn_measured_fraction_theta_full 0.999
_diffrn_measured_fraction_theta_max 0.999
_diffrn_measurement_device_type 'CCD area detector'
_diffrn_measurement_method 'phi and omega scans'
_diffrn_radiation_source 'fine-focus sealed tube'
_diffrn_radiation_type MoK\a
_diffrn_radiation_wavelength 0.71073
_diffrn_reflns_av_R_equivalents 0.2444
_diffrn_reflns_av_unetI/netI 0.1962
_diffrn_reflns_Laue_measured_fraction_full 0.999
_diffrn_reflns_Laue_measured_fraction_max 0.999
_diffrn_reflns_limit_h_max 15
_diffrn_reflns_limit_h_min -15
_diffrn_reflns_limit_k_max 11
_diffrn_reflns_limit_k_min -11
_diffrn_reflns_limit_l_max 32
_diffrn_reflns_limit_l_min -32
_diffrn_reflns_number 46202
_diffrn_reflns_point_group_measured_fraction_full 0.999
_diffrn_reflns_point_group_measured_fraction_max 0.999
_diffrn_reflns_theta_full 25.242
_diffrn_reflns_theta_max 25.999
_diffrn_reflns_theta_min 2.275
_exptl_absorpt_coefficient_mu 0.162
_exptl_absorpt_correction_T_max 0.968
_exptl_absorpt_correction_T_min 0.959
_exptl_absorpt_correction_type multi-scan
_exptl_absorpt_process_details sadabs
_exptl_crystal_colour colorless
_exptl_crystal_density_diffrn 1.284
_exptl_crystal_description block
_exptl_crystal_F_000 1264
_exptl_crystal_size_max 0.260
_exptl_crystal_size_mid 0.240
_exptl_crystal_size_min 0.200
_refine_diff_density_max 0.348
_refine_diff_density_min -0.170
_refine_diff_density_rms 0.040
_refine_ls_extinction_coef 0.0027(6)
_refine_ls_extinction_expression Fc^*^=kFc[1+0.001xFc^2^\l^3^/sin(2\q)]^-1/4^
_refine_ls_extinction_method 'SHELXL-2014/7 (Sheldrick 2014'
_refine_ls_goodness_of_fit_ref 0.944
_refine_ls_hydrogen_treatment constr
_refine_ls_matrix_type full
_refine_ls_number_parameters 400
_refine_ls_number_reflns 6100
_refine_ls_number_restraints 0
_refine_ls_restrained_S_all 0.944
_refine_ls_R_factor_all 0.2680
_refine_ls_R_factor_gt 0.0772
_refine_ls_shift/su_max 0.000
_refine_ls_shift/su_mean 0.000
_refine_ls_structure_factor_coef Fsqd
_refine_ls_weighting_details 'w=1/[\s^2^(Fo^2^)+(0.0600P)^2^] where P=(Fo^2^+2Fc^2^)/3'
_refine_ls_weighting_scheme calc
_refine_ls_wR_factor_gt 0.1265
_refine_ls_wR_factor_ref 0.1536
_reflns_Friedel_coverage 0.000
_reflns_number_gt 2207
_reflns_number_total 6100
_reflns_threshold_expression 'I > 2\s(I)'
_cod_data_source_file jo7b02397_si_002.cif
_cod_data_source_block 3c
_cod_depositor_comments 'Adding full bibliography for 4033209--4033221.cif.'
_cod_database_code 4033216
_shelx_shelxl_version_number 2014/7
_shelx_space_group_comment
; 
The symmetry employed for this shelxl refinement is uniquely defined 
by the following loop, which should always be used as a source of 
symmetry information in preference to the above space-group names. 
They are only intended as comments. 
;
_shelx_estimated_absorpt_t_min 0.959
_shelx_estimated_absorpt_t_max 0.968

loop_
_space_group_symop_operation_xyz
'x, y, z'
'-x, y+1/2, -z+1/2'
'-x, -y, -z'
'x, -y-1/2, z-1/2'

loop_
_atom_site_label
_atom_site_type_symbol
_atom_site_fract_x
_atom_site_fract_y
_atom_site_fract_z
_atom_site_U_iso_or_equiv
_atom_site_adp_type
_atom_site_occupancy
_atom_site_site_symmetry_order
_atom_site_calc_flag
_atom_site_refinement_flags_posn
_atom_site_refinement_flags_adp
C1 C -0.0533(3) 0.6323(4) 0.14812(13) 0.0731(11) Uani 1 1 d . .
H1A H -0.1162 0.5728 0.1442 0.110 Uiso 1 1 calc R U
H1B H -0.0287 0.6534 0.1839 0.110 Uiso 1 1 calc R U
H1C H 0.0037 0.5852 0.1351 0.110 Uiso 1 1 calc R U
C2 C -0.1749(3) 0.7778(4) 0.08278(13) 0.0568(9) Uani 1 1 d . .
C3 C -0.2586(3) 0.6809(4) 0.06715(15) 0.0747(11) Uani 1 1 d . .
H3 H -0.2565 0.5920 0.0818 0.090 Uiso 1 1 calc R U
C4 C -0.3441(3) 0.7217(6) 0.02946(17) 0.0940(14) Uani 1 1 d . .
H4 H -0.4013 0.6598 0.0185 0.113 Uiso 1 1 calc R U
C5 C -0.3462(3) 0.8542(6) 0.00751(16) 0.1003(15) Uani 1 1 d . .
H5 H -0.4047 0.8784 -0.0183 0.120 Uiso 1 1 calc R U
C6 C -0.2651(3) 0.9507(4) 0.02258(14) 0.0811(12) Uani 1 1 d . .
H6 H -0.2691 1.0394 0.0076 0.097 Uiso 1 1 calc R U
C7 C -0.1746(3) 0.9130(4) 0.06142(13) 0.0577(9) Uani 1 1 d . .
C8 C -0.0763(3) 0.9802(4) 0.08754(13) 0.0549(9) Uani 1 1 d . .
C9 C -0.0227(2) 0.8861(3) 0.12215(12) 0.0473(9) Uani 1 1 d . .
C10 C -0.0332(3) 1.1249(4) 0.08127(13) 0.0703(11) Uani 1 1 d . .
H10 H -0.0637 1.1868 0.1045 0.084 Uiso 1 1 calc R U
C11 C 0.0916(3) 1.1256(3) 0.09941(14) 0.0644(10) Uani 1 1 d . .
H11 H 0.1246 1.0671 0.0761 0.077 Uiso 1 1 calc R U
C12 C 0.1336(3) 1.2765(4) 0.09742(15) 0.0930(13) Uani 1 1 d . .
H12A H 0.1033 1.3342 0.1214 0.112 Uiso 1 1 calc R U
H12B H 0.2122 1.2770 0.1080 0.112 Uiso 1 1 calc R U
C13 C 0.1040(4) 1.3365(4) 0.04567(18) 0.1125(16) Uani 1 1 d . .
H13A H 0.1398 1.2841 0.0222 0.135 Uiso 1 1 calc R U
H13B H 0.1292 1.4328 0.0462 0.135 Uiso 1 1 calc R U
C14 C -0.0200(4) 1.3327(4) 0.02623(17) 0.1200(17) Uani 1 1 d . .
H14A H -0.0553 1.3946 0.0471 0.144 Uiso 1 1 calc R U
H14B H -0.0368 1.3659 -0.0090 0.144 Uiso 1 1 calc R U
C15 C -0.0630(3) 1.1854(4) 0.02887(15) 0.0965(14) Uani 1 1 d . .
H15A H -0.1417 1.1865 0.0186 0.116 Uiso 1 1 calc R U
H15B H -0.0341 1.1263 0.0048 0.116 Uiso 1 1 calc R U
C16 C 0.2855(3) 0.7063(4) 0.36895(16) 0.0934(14) Uani 1 1 d . .
H16 H 0.2459 0.6283 0.3757 0.112 Uiso 1 1 calc R U
C17 C 0.3735(4) 0.7501(6) 0.40555(17) 0.1218(19) Uani 1 1 d . .
H17 H 0.3921 0.7016 0.4364 0.146 Uiso 1 1 calc R U
C18 C 0.4318(4) 0.8617(5) 0.39668(18) 0.1095(16) Uani 1 1 d . .
H18 H 0.4912 0.8904 0.4212 0.131 Uiso 1 1 calc R U
C19 C 0.4046(3) 0.9323(4) 0.35232(19) 0.0955(14) Uani 1 1 d . .
H19 H 0.4448 1.0103 0.3461 0.115 Uiso 1 1 calc R U
C20 C 0.3161(3) 0.8884(4) 0.31568(14) 0.0862(13) Uani 1 1 d . .
H20 H 0.2977 0.9383 0.2851 0.103 Uiso 1 1 calc R U
C21 C 0.2557(3) 0.7747(4) 0.32342(13) 0.0563(9) Uani 1 1 d . .
C22 C 0.1574(3) 0.7265(4) 0.28595(13) 0.0773(12) Uani 1 1 d . .
H22A H 0.1588 0.6248 0.2843 0.093 Uiso 1 1 calc R U
H22B H 0.0929 0.7530 0.2990 0.093 Uiso 1 1 calc R U
C23 C 0.2012(3) 0.7268(4) 0.19607(15) 0.0540(9) Uani 1 1 d . .
C24 C 0.2721(3) 0.6160(4) 0.20028(16) 0.0710(11) Uani 1 1 d . .
H24 H 0.2931 0.5680 0.2312 0.085 Uiso 1 1 calc R U
C25 C 0.3112(3) 0.5785(4) 0.1567(2) 0.0807(12) Uani 1 1 d . .
H25 H 0.3593 0.5036 0.1582 0.097 Uiso 1 1 calc R U
C26 C 0.2802(3) 0.6503(4) 0.11107(16) 0.0705(11) Uani 1 1 d . .
C27 C 0.2064(3) 0.7602(4) 0.10718(14) 0.0606(10) Uani 1 1 d . .
H27 H 0.1839 0.8071 0.0762 0.073 Uiso 1 1 calc R U
C28 C 0.1675(2) 0.7978(3) 0.15041(15) 0.0497(9) Uani 1 1 d . .
C29 C 0.0850(2) 0.9093(3) 0.15787(12) 0.0488(9) Uani 1 1 d . .
C30 C 0.0757(3) 0.8841(4) 0.21446(14) 0.0578(10) Uani 1 1 d . .
C31 C 0.1209(2) 1.0652(3) 0.15377(13) 0.0551(9) Uani 1 1 d . .
H31 H 0.0831 1.1214 0.1759 0.066 Uiso 1 1 calc R U
C32 C 0.2433(3) 1.0855(4) 0.17273(15) 0.0624(10) Uani 1 1 d . .
C33 C 0.2869(3) 1.1739(3) 0.21813(14) 0.0547(9) Uani 1 1 d . .
C34 C 0.3986(3) 1.1997(4) 0.22878(16) 0.0755(11) Uani 1 1 d . .
H34 H 0.4420 1.1655 0.2066 0.091 Uiso 1 1 calc R U
C35 C 0.4456(3) 1.2749(4) 0.27159(19) 0.0813(12) Uani 1 1 d . .
H35 H 0.5198 1.2941 0.2770 0.098 Uiso 1 1 calc R U
C36 C 0.3853(3) 1.3230(4) 0.30688(16) 0.0696(11) Uani 1 1 d . .
C37 C 0.4396(3) 1.3951(5) 0.35583(15) 0.1116(15) Uani 1 1 d . .
H37A H 0.5173 1.3899 0.3590 0.167 Uiso 1 1 calc R U
H37B H 0.4187 1.3496 0.3848 0.167 Uiso 1 1 calc R U
H37C H 0.4175 1.4916 0.3549 0.167 Uiso 1 1 calc R U
C38 C 0.2740(3) 1.3024(4) 0.29463(15) 0.0712(11) Uani 1 1 d . .
H38 H 0.2303 1.3392 0.3161 0.085 Uiso 1 1 calc R U
C39 C 0.2260(3) 1.2289(4) 0.25141(15) 0.0640(10) Uani 1 1 d . .
H39 H 0.1508 1.2162 0.2447 0.077 Uiso 1 1 calc R U
Cl1 Cl 0.33225(8) 0.60590(13) 0.05684(4) 0.1131(5) Uani 1 1 d . .
N1 N -0.0814(2) 0.7621(3) 0.11964(10) 0.0526(7) Uani 1 1 d . .
N2 N 0.1476(2) 0.7817(3) 0.23405(11) 0.0606(8) Uani 1 1 d . .
O1 O 0.01609(19) 0.9456(3) 0.23812(9) 0.0750(8) Uani 1 1 d . .
O2 O 0.30598(19) 1.0316(3) 0.14830(11) 0.0946(9) Uani 1 1 d . .

loop_
_atom_site_aniso_label
_atom_site_aniso_U_11
_atom_site_aniso_U_22
_atom_site_aniso_U_33
_atom_site_aniso_U_23
_atom_site_aniso_U_13
_atom_site_aniso_U_12
C1 0.080(3) 0.060(3) 0.078(3) 0.010(2) 0.012(2) -0.002(2)
C2 0.050(2) 0.067(3) 0.052(2) -0.013(2) 0.008(2) -0.002(2)
C3 0.071(3) 0.083(3) 0.069(3) -0.010(2) 0.009(2) -0.011(3)
C4 0.077(3) 0.114(4) 0.084(4) -0.025(3) -0.003(3) -0.020(3)
C5 0.071(3) 0.124(5) 0.089(3) -0.022(3) -0.027(3) 0.005(3)
C6 0.077(3) 0.084(3) 0.071(3) -0.003(2) -0.013(2) 0.016(3)
C7 0.055(3) 0.059(3) 0.057(2) -0.005(2) 0.004(2) 0.005(2)
C8 0.055(2) 0.048(2) 0.060(2) -0.003(2) 0.0052(19) 0.005(2)
C9 0.049(2) 0.042(2) 0.050(2) 0.0037(19) 0.0099(18) 0.008(2)
C10 0.079(3) 0.066(3) 0.060(3) 0.011(2) -0.002(2) 0.001(2)
C11 0.068(3) 0.043(2) 0.083(3) 0.006(2) 0.017(2) -0.002(2)
C12 0.109(3) 0.071(3) 0.095(3) 0.023(3) 0.009(3) -0.015(3)
C13 0.153(5) 0.073(3) 0.111(4) 0.025(3) 0.023(3) -0.027(3)
C14 0.159(5) 0.062(3) 0.120(4) 0.033(3) -0.021(3) -0.011(3)
C15 0.126(4) 0.072(3) 0.082(3) 0.014(2) -0.004(3) 0.000(3)
C16 0.073(3) 0.107(3) 0.090(3) 0.045(3) -0.008(3) -0.032(3)
C17 0.093(4) 0.153(5) 0.099(4) 0.058(3) -0.033(3) -0.051(3)
C18 0.099(4) 0.123(4) 0.088(4) 0.028(3) -0.030(3) -0.036(3)
C19 0.075(3) 0.081(3) 0.120(4) 0.025(3) -0.009(3) -0.029(3)
C20 0.074(3) 0.090(3) 0.083(3) 0.036(3) -0.013(2) -0.013(3)
C21 0.048(2) 0.065(3) 0.053(3) 0.020(2) 0.0019(19) -0.011(2)
C22 0.071(3) 0.101(3) 0.056(3) 0.018(2) 0.002(2) -0.021(2)
C23 0.043(2) 0.051(2) 0.064(3) 0.012(2) 0.000(2) 0.003(2)
C24 0.060(3) 0.068(3) 0.081(3) 0.020(2) 0.004(2) 0.007(2)
C25 0.058(3) 0.052(3) 0.126(4) 0.010(3) 0.001(3) 0.014(2)
C26 0.060(3) 0.066(3) 0.085(3) -0.011(2) 0.012(2) 0.016(2)
C27 0.058(2) 0.061(3) 0.061(3) 0.007(2) 0.007(2) 0.008(2)
C28 0.047(2) 0.046(2) 0.053(3) 0.005(2) 0.0041(19) 0.0049(19)
C29 0.044(2) 0.051(2) 0.049(2) 0.0055(17) 0.0042(17) 0.0099(19)
C30 0.046(2) 0.071(3) 0.054(3) -0.006(2) 0.002(2) -0.008(2)
C31 0.050(2) 0.051(2) 0.064(3) -0.0042(19) 0.0090(18) 0.0074(18)
C32 0.051(3) 0.047(2) 0.092(3) 0.005(2) 0.021(2) 0.006(2)
C33 0.042(2) 0.050(2) 0.071(3) 0.011(2) 0.010(2) -0.003(2)
C34 0.056(3) 0.074(3) 0.098(3) -0.008(2) 0.020(2) -0.004(2)
C35 0.044(2) 0.088(3) 0.108(4) 0.009(3) 0.003(3) -0.006(2)
C36 0.063(3) 0.068(3) 0.075(3) 0.017(2) 0.005(3) -0.017(2)
C37 0.100(3) 0.139(4) 0.089(3) -0.013(3) 0.000(3) -0.040(3)
C38 0.064(3) 0.079(3) 0.071(3) 0.002(2) 0.016(2) -0.016(2)
C39 0.047(2) 0.073(3) 0.072(3) -0.001(2) 0.011(2) -0.011(2)
Cl1 0.1028(9) 0.1176(10) 0.1262(10) -0.0300(8) 0.0403(7) 0.0353(7)
N1 0.0523(19) 0.053(2) 0.0513(19) 0.0021(16) 0.0076(15) -0.0012(16)
N2 0.055(2) 0.078(2) 0.046(2) 0.0174(19) 0.0012(17) -0.0016(17)
O1 0.0704(18) 0.095(2) 0.0635(18) -0.0108(14) 0.0237(14) 0.0016(15)
O2 0.0581(17) 0.096(2) 0.138(2) -0.0315(18) 0.0391(17) -0.0009(15)

loop_
_atom_type_symbol
_atom_type_description
_atom_type_scat_dispersion_real
_atom_type_scat_dispersion_imag
_atom_type_scat_source
C C 0.0033 0.0016 'International Tables Vol C Tables 4.2.6.8 and 6.1.1.4'
H H 0.0000 0.0000 'International Tables Vol C Tables 4.2.6.8 and 6.1.1.4'
Cl Cl 0.1484 0.1585 'International Tables Vol C Tables 4.2.6.8 and 6.1.1.4'
N N 0.0061 0.0033 'International Tables Vol C Tables 4.2.6.8 and 6.1.1.4'
O O 0.0106 0.0060 'International Tables Vol C Tables 4.2.6.8 and 6.1.1.4'

loop_
_geom_angle_atom_site_label_1
_geom_angle_atom_site_label_2
_geom_angle_atom_site_label_3
_geom_angle
N1 C1 H1A 109.5
N1 C1 H1B 109.5
H1A C1 H1B 109.5
N1 C1 H1C 109.5
H1A C1 H1C 109.5
H1B C1 H1C 109.5
N1 C2 C3 128.5(4)
N1 C2 C7 108.4(3)
C3 C2 C7 123.0(3)
C4 C3 C2 117.6(4)
C4 C3 H3 121.2
C2 C3 H3 121.2
C3 C4 C5 120.8(4)
C3 C4 H4 119.6
C5 C4 H4 119.6
C6 C5 C4 122.3(4)
C6 C5 H5 118.8
C4 C5 H5 118.8
C5 C6 C7 118.9(4)
C5 C6 H6 120.6
C7 C6 H6 120.6
C2 C7 C6 117.4(3)
C2 C7 C8 106.3(3)
C6 C7 C8 136.3(4)
C9 C8 C7 107.2(3)
C9 C8 C10 122.5(3)
C7 C8 C10 130.3(3)
C8 C9 N1 109.9(3)
C8 C9 C29 126.3(3)
N1 C9 C29 123.8(3)
C15 C10 C8 115.4(3)
C15 C10 C11 110.4(3)
C8 C10 C11 109.4(3)
C15 C10 H10 107.1
C8 C10 H10 107.1
C11 C10 H10 107.1
C31 C11 C12 111.3(3)
C31 C11 C10 109.8(3)
C12 C11 C10 109.0(3)
C31 C11 H11 108.9
C12 C11 H11 108.9
C10 C11 H11 108.9
C13 C12 C11 111.8(3)
C13 C12 H12A 109.3
C11 C12 H12A 109.3
C13 C12 H12B 109.3
C11 C12 H12B 109.3
H12A C12 H12B 107.9
C12 C13 C14 111.3(4)
C12 C13 H13A 109.4
C14 C13 H13A 109.4
C12 C13 H13B 109.4
C14 C13 H13B 109.4
H13A C13 H13B 108.0
C15 C14 C13 110.6(3)
C15 C14 H14A 109.5
C13 C14 H14A 109.5
C15 C14 H14B 109.5
C13 C14 H14B 109.5
H14A C14 H14B 108.1
C10 C15 C14 112.1(3)
C10 C15 H15A 109.2
C14 C15 H15A 109.2
C10 C15 H15B 109.2
C14 C15 H15B 109.2
H15A C15 H15B 107.9
C21 C16 C17 121.6(4)
C21 C16 H16 119.2
C17 C16 H16 119.2
C18 C17 C16 120.3(4)
C18 C17 H17 119.9
C16 C17 H17 119.9
C17 C18 C19 119.9(4)
C17 C18 H18 120.1
C19 C18 H18 120.1
C18 C19 C20 119.8(4)
C18 C19 H19 120.1
C20 C19 H19 120.1
C21 C20 C19 121.8(3)
C21 C20 H20 119.1
C19 C20 H20 119.1
C16 C21 C20 116.7(3)
C16 C21 C22 119.5(3)
C20 C21 C22 123.7(3)
N2 C22 C21 115.2(3)
N2 C22 H22A 108.5
C21 C22 H22A 108.5
N2 C22 H22B 108.5
C21 C22 H22B 108.5
H22A C22 H22B 107.5
C24 C23 C28 122.3(4)
C24 C23 N2 128.0(4)
C28 C23 N2 109.6(3)
C23 C24 C25 117.2(4)
C23 C24 H24 121.4
C25 C24 H24 121.4
C26 C25 C24 121.2(4)
C26 C25 H25 119.4
C24 C25 H25 119.4
C25 C26 C27 120.8(4)
C25 C26 Cl1 121.0(4)
C27 C26 Cl1 118.1(3)
C28 C27 C26 118.1(3)
C28 C27 H27 120.9
C26 C27 H27 120.9
C27 C28 C23 120.3(3)
C27 C28 C29 130.3(3)
C23 C28 C29 109.3(3)
C9 C29 C28 111.3(3)
C9 C29 C30 111.3(3)
C28 C29 C30 101.3(3)
C9 C29 C31 109.3(3)
C28 C29 C31 116.4(3)
C30 C29 C31 106.9(3)
O1 C30 N2 125.2(4)
O1 C30 C29 126.4(4)
N2 C30 C29 108.3(3)
C11 C31 C32 107.9(3)
C11 C31 C29 113.8(3)
C32 C31 C29 112.4(3)
C11 C31 H31 107.5
C32 C31 H31 107.5
C29 C31 H31 107.5
O2 C32 C33 119.6(3)
O2 C32 C31 118.4(3)
C33 C32 C31 121.9(3)
C39 C33 C34 117.4(4)
C39 C33 C32 125.0(3)
C34 C33 C32 117.6(4)
C35 C34 C33 120.9(4)
C35 C34 H34 119.6
C33 C34 H34 119.6
C34 C35 C36 121.8(4)
C34 C35 H35 119.1
C36 C35 H35 119.1
C38 C36 C35 116.6(4)
C38 C36 C37 122.3(4)
C35 C36 C37 121.0(4)
C36 C37 H37A 109.5
C36 C37 H37B 109.5
H37A C37 H37B 109.5
C36 C37 H37C 109.5
H37A C37 H37C 109.5
H37B C37 H37C 109.5
C39 C38 C36 121.9(4)
C39 C38 H38 119.1
C36 C38 H38 119.1
C33 C39 C38 121.3(3)
C33 C39 H39 119.4
C38 C39 H39 119.4
C2 N1 C9 108.1(3)
C2 N1 C1 123.1(3)
C9 N1 C1 128.8(3)
C30 N2 C23 111.3(3)
C30 N2 C22 123.3(3)
C23 N2 C22 125.0(3)

loop_
_geom_bond_atom_site_label_1
_geom_bond_atom_site_label_2
_geom_bond_distance
C1 N1 1.457(4)
C1 H1A 0.9600
C1 H1B 0.9600
C1 H1C 0.9600
C2 N1 1.382(4)
C2 C3 1.398(4)
C2 C7 1.408(4)
C3 C4 1.372(5)
C3 H3 0.9300
C4 C5 1.389(5)
C4 H4 0.9300
C5 C6 1.372(5)
C5 H5 0.9300
C6 C7 1.423(4)
C6 H6 0.9300
C7 C8 1.441(4)
C8 C9 1.364(4)
C8 C10 1.502(4)
C9 N1 1.386(4)
C9 C29 1.507(4)
C10 C15 1.483(4)
C10 C11 1.543(4)
C10 H10 0.9800
C11 C31 1.529(4)
C11 C12 1.535(4)
C11 H11 0.9800
C12 C13 1.466(5)
C12 H12A 0.9700
C12 H12B 0.9700
C13 C14 1.538(5)
C13 H13A 0.9700
C13 H13B 0.9700
C14 C15 1.510(5)
C14 H14A 0.9700
C14 H14B 0.9700
C15 H15A 0.9700
C15 H15B 0.9700
C16 C21 1.359(4)
C16 C17 1.385(5)
C16 H16 0.9300
C17 C18 1.336(5)
C17 H17 0.9300
C18 C19 1.340(5)
C18 H18 0.9300
C19 C20 1.390(5)
C19 H19 0.9300
C20 C21 1.359(4)
C20 H20 0.9300
C21 C22 1.498(4)
C22 N2 1.455(4)
C22 H22A 0.9700
C22 H22B 0.9700
C23 C24 1.370(4)
C23 C28 1.379(4)
C23 N2 1.411(4)
C24 C25 1.384(5)
C24 H24 0.9300
C25 C26 1.378(5)
C25 H25 0.9300
C26 C27 1.387(4)
C26 Cl1 1.738(4)
C27 C28 1.373(4)
C27 H27 0.9300
C28 C29 1.521(4)
C29 C30 1.544(4)
C29 C31 1.562(4)
C30 O1 1.211(4)
C30 N2 1.362(4)
C31 C32 1.530(4)
C31 H31 0.9800
C32 O2 1.220(4)
C32 C33 1.484(5)
C33 C39 1.374(4)
C33 C34 1.394(4)
C34 C35 1.375(5)
C34 H34 0.9300
C35 C36 1.386(5)
C35 H35 0.9300
C36 C38 1.381(4)
C36 C37 1.510(5)
C37 H37A 0.9600
C37 H37B 0.9600
C37 H37C 0.9600
C38 C39 1.379(4)
C38 H38 0.9300
C39 H39 0.9300
